data_7056815
loop_
_publ_author_name
'Peng, Si-Yan'
'Yang, Liu-Sai'
'Yao, Ming-Shui'
'Yu, Le-Shu'

_publ_section_title
;
 A new pnictidehalide with van der Waals host--guest interactions
 exhibiting both geometric spin frustration and resistive humidity
 sensitivity
;
_journal_issue 3
_journal_name_full 'New Journal of Chemistry'
_journal_page_first 1787
_journal_paper_doi 10.1039/C7NJ03351F
_journal_volume 42
_journal_year 2018
_chemical_formula_moiety 'Cl7 Cr Hg6 P4'
_chemical_formula_sum 'Cl7 Cr Hg6 P4'
_chemical_formula_weight 1627.57
_chemical_melting_point ?
_chemical_name_systematic
;
  (Hg6P4)(CrCl6)Cl
;
_space_group_crystal_system cubic
_space_group_IT_number 205
_space_group_name_Hall '-P 2ac 2ab 3'
_space_group_name_H-M_alt 'P a -3'
_symmetry_space_group_name_Hall '-P 2ac 2ab 3'
_symmetry_space_group_name_H-M 'P a -3'
_audit_creation_method SHELXL-2013
_cell_angle_alpha 90
_cell_angle_beta 90
_cell_angle_gamma 90
_cell_formula_units_Z 4
_cell_length_a 11.7364(3)
_cell_length_b 11.7364(3)
_cell_length_c 11.7364(3)
_cell_measurement_temperature 293(2)
_cell_volume 1616.61(7)
_computing_structure_refinement 'SHELXL-2013 (Sheldrick, 2013)'
_diffrn_ambient_temperature 293(2)
_diffrn_detector_area_resol_mean 16.0238
_diffrn_measured_fraction_theta_full 0.996
_diffrn_measured_fraction_theta_max 1.002
_diffrn_measurement_device_type 'Goniometer KM4/Xcalibur, detector: Sapphire3'
_diffrn_measurement_method CCD_Profile_fitting
_diffrn_radiation_type MoK\a
_diffrn_radiation_wavelength 0.71073
_diffrn_reflns_av_R_equivalents 0.1183
_diffrn_reflns_av_unetI/netI 0.0242
_diffrn_reflns_Laue_measured_fraction_full 0.996
_diffrn_reflns_Laue_measured_fraction_max 1.002
_diffrn_reflns_limit_h_max 14
_diffrn_reflns_limit_h_min -14
_diffrn_reflns_limit_k_max 14
_diffrn_reflns_limit_k_min -14
_diffrn_reflns_limit_l_max 14
_diffrn_reflns_limit_l_min -14
_diffrn_reflns_number 18208
_diffrn_reflns_point_group_measured_fraction_full 0.996
_diffrn_reflns_point_group_measured_fraction_max 1.002
_diffrn_reflns_theta_full 25.242
_diffrn_reflns_theta_max 25.489
_diffrn_reflns_theta_min 3.472
_diffrn_source 'Enhance (Mo) X-ray Source'
_exptl_absorpt_coefficient_mu 58.930
_exptl_absorpt_correction_T_max 1.00000
_exptl_absorpt_correction_T_min 0.21913
_exptl_absorpt_correction_type multi-scan
_exptl_crystal_colour yellow
_exptl_crystal_density_diffrn 6.687
_exptl_crystal_density_meas ?
_exptl_crystal_density_method 'not measured'
_exptl_crystal_description block
_exptl_crystal_F_000 2732
_exptl_crystal_size_max 0.1
_exptl_crystal_size_mid 0.1
_exptl_crystal_size_min 0.05
_refine_diff_density_max 1.866
_refine_diff_density_min -2.755
_refine_diff_density_rms 0.416
_refine_ls_extinction_coef 0.00078(8)
_refine_ls_extinction_expression Fc^*^=kFc[1+0.001xFc^2^\l^3^/sin(2\q)]^-1/4^
_refine_ls_extinction_method SHELXL
_refine_ls_goodness_of_fit_ref 1.097
_refine_ls_hydrogen_treatment undef
_refine_ls_matrix_type full
_refine_ls_number_parameters 30
_refine_ls_number_reflns 506
_refine_ls_number_restraints 0
_refine_ls_restrained_S_all 1.097
_refine_ls_R_factor_all 0.0284
_refine_ls_R_factor_gt 0.0264
_refine_ls_shift/su_max 0.000
_refine_ls_shift/su_mean 0.000
_refine_ls_structure_factor_coef Fsqd
_refine_ls_weighting_details
;
 w=1/[\s^2^(Fo^2^)+(0.0469P)^2^]
 where P=(Fo^2^+2Fc^2^)/3
;
_refine_ls_weighting_scheme calc
_refine_ls_wR_factor_gt 0.0681
_refine_ls_wR_factor_ref 0.0687
_reflns_Friedel_coverage 0.000
_reflns_number_gt 453
_reflns_number_total 506
_reflns_threshold_expression 'I > 2\s(I)'
_cod_data_source_file c7nj03351f2.cif
_cod_data_source_block b
_cod_depositor_comments
;
The following automatic conversions were performed:

'_chemical_melting_point' value 'not measured' was changed to '?' -
the value is undefined or not given.

'_exptl_crystal_density_meas' value 'not measured' was changed to '?'
- the value is perceived as not measured.

Automatic conversion script
Id: cif_fix_values 4973 2017-02-22 13:04:09Z antanas 

 Adding full bibliography for 7056815.cif.
;
_cod_original_cell_volume 1616.61(12)
_cod_database_code 7056815
_shelx_space_group_comment
;
The symmetry employed for this shelxl refinement is uniquely defined
by the following loop, which should always be used as a source of
symmetry information in preference to the above space-group names.
They are only intended as comments.
;
_shelxl_version_number 2013-2

loop_
_space_group_symop_operation_xyz
'x, y, z'
'-x+1/2, -y, z+1/2'
'-x, y+1/2, -z+1/2'
'x+1/2, -y+1/2, -z'
'z, x, y'
'z+1/2, -x+1/2, -y'
'-z+1/2, -x, y+1/2'
'-z, x+1/2, -y+1/2'
'y, z, x'
'-y, z+1/2, -x+1/2'
'y+1/2, -z+1/2, -x'
'-y+1/2, -z, x+1/2'
'-x, -y, -z'
'x-1/2, y, -z-1/2'
'x, -y-1/2, z-1/2'
'-x-1/2, y-1/2, z'
'-z, -x, -y'
'-z-1/2, x-1/2, y'
'z-1/2, x, -y-1/2'
'z, -x-1/2, y-1/2'
'-y, -z, -x'
'y, -z-1/2, x-1/2'
'-y-1/2, z-1/2, x'
'y-1/2, z, -x-1/2'

loop_
_atom_site_label
_atom_site_type_symbol
_atom_site_fract_x
_atom_site_fract_y
_atom_site_fract_z
_atom_site_U_iso_or_equiv
_atom_site_adp_type
_atom_site_occupancy
_atom_site_site_symmetry_order
_atom_site_calc_flag
_atom_site_refinement_flags_posn
_atom_site_refinement_flags_adp
_atom_site_refinement_flags_occupancy
Hg1 Hg 0.46066(3) 0.19408(3) 0.29932(3) 0.0099(2) Uani 1 1 d . . .
Cr1 Cr 0.5000 0.0000 0.0000 0.0044(7) Uani 1 6 d S T P
P1 P 0.66125(18) 0.16125(18) 0.33875(18) 0.0029(8) Uani 1 3 d S T P
P2 P 0.26991(19) 0.26991(19) 0.26991(19) 0.0052(8) Uani 1 3 d S T P
Cl1 Cl 0.45553(19) 0.19116(19) 0.03812(19) 0.0079(5) Uani 1 1 d . . .
Cl2 Cl 0.0000 0.0000 0.0000 0.0332(18) Uani 1 6 d S T P

loop_
_atom_site_aniso_label
_atom_site_aniso_U_11
_atom_site_aniso_U_22
_atom_site_aniso_U_33
_atom_site_aniso_U_23
_atom_site_aniso_U_13
_atom_site_aniso_U_12
Hg1 0.0045(3) 0.0128(3) 0.0122(3) -0.00271(14) -0.00262(13) 0.00264(13)
Cr1 0.0044(7) 0.0044(7) 0.0044(7) 0.0007(8) -0.0007(8) 0.0007(8)
P1 0.0029(8) 0.0029(8) 0.0029(8) 0.0005(9) 0.0005(9) -0.0005(9)
P2 0.0052(8) 0.0052(8) 0.0052(8) -0.0011(9) -0.0011(9) -0.0011(9)
Cl1 0.0084(11) 0.0071(11) 0.0080(11) 0.0004(8) 0.0004(8) 0.0007(8)
Cl2 0.0332(18) 0.0332(18) 0.0332(18) -0.0140(17) -0.0140(17) -0.0140(17)

loop_
_atom_type_symbol
_atom_type_description
_atom_type_scat_dispersion_real
_atom_type_scat_dispersion_imag
_atom_type_scat_source
P P 0.1023 0.0942 'International Tables Vol C Tables 4.2.6.8 and 6.1.1.4'
Cl Cl 0.1484 0.1585 'International Tables Vol C Tables 4.2.6.8 and 6.1.1.4'
Cr Cr 0.3209 0.6236 'International Tables Vol C Tables 4.2.6.8 and 6.1.1.4'
Hg Hg -2.3894 9.2266 'International Tables Vol C Tables 4.2.6.8 and 6.1.1.4'

loop_
_geom_angle_atom_site_label_1
_geom_angle_atom_site_label_2
_geom_angle_atom_site_label_3
_geom_angle
_geom_angle_site_symmetry_1
_geom_angle_site_symmetry_3
P1 Hg1 P2 167.47(9) . .
Cl1 Cr1 Cl1 89.31(8) . 24_656
Cl1 Cr1 Cl1 90.69(8) . 12_554
Cl1 Cr1 Cl1 180.00(15) 24_656 12_554
Cl1 Cr1 Cl1 180.0 . 13_655
Cl1 Cr1 Cl1 90.69(8) 24_656 13_655
Cl1 Cr1 Cl1 89.31(8) 12_554 13_655
Cl1 Cr1 Cl1 89.31(8) . 18_655
Cl1 Cr1 Cl1 90.69(8) 24_656 18_655
Cl1 Cr1 Cl1 89.31(8) 12_554 18_655
Cl1 Cr1 Cl1 90.69(8) 13_655 18_655
Cl1 Cr1 Cl1 90.69(8) . 6
Cl1 Cr1 Cl1 89.31(8) 24_656 6
Cl1 Cr1 Cl1 90.69(8) 12_554 6
Cl1 Cr1 Cl1 89.31(8) 13_655 6
Cl1 Cr1 Cl1 180.00(15) 18_655 6
P2 P1 Hg1 110.97(8) 14_656 11_556
P2 P1 Hg1 110.97(8) 14_656 8_645
Hg1 P1 Hg1 107.93(9) 11_556 8_645
P2 P1 Hg1 110.97(8) 14_656 .
Hg1 P1 Hg1 107.93(9) 11_556 .
Hg1 P1 Hg1 107.94(9) 8_645 .
P1 P2 Hg1 113.69(8) 14_556 .
P1 P2 Hg1 113.69(8) 14_556 5
Hg1 P2 Hg1 104.94(9) . 5
P1 P2 Hg1 113.69(8) 14_556 9
Hg1 P2 Hg1 104.94(9) . 9
Hg1 P2 Hg1 104.94(9) 5 9

loop_
_geom_bond_atom_site_label_1
_geom_bond_atom_site_label_2
_geom_bond_distance
_geom_bond_site_symmetry_2
Hg1 P1 2.4300(14) .
Hg1 P2 2.4337(15) .
Cr1 Cl1 2.346(2) .
Cr1 Cl1 2.346(2) 24_656
Cr1 Cl1 2.346(2) 12_554
Cr1 Cl1 2.346(2) 13_655
Cr1 Cl1 2.346(2) 18_655
Cr1 Cl1 2.346(2) 6
P1 P2 2.209(5) 14_656
P1 Hg1 2.4300(14) 11_556
P1 Hg1 2.4300(14) 8_645
P2 P1 2.209(5) 14_556
P2 Hg1 2.4337(15) 5
P2 Hg1 2.4337(15) 9
